data_2015974
loop_
_publ_author_name
'Peng-Bin Pan'
'Lei Zhang'
'Zhao-Ji Li'
'Xin-Yi Cao'
'Yuan-Gen Yao'

_publ_section_title <i>catena</i>-Poly[[diaquazinc(II)]-\m-4,4'-sulfonyldibenzoato-\k^2^<i>O</i>:<i>O</i>']
_journal_coeditor_code BM3026
_journal_issue 6
_journal_name_full 'Acta Crystallographica Section C'
_journal_page_first m270
_journal_page_last m272
_journal_paper_doi 10.1107/S0108270107008244
_journal_volume 63
_journal_year 2007
_chemical_formula_iupac '[Zn (C14 H8 O6 S) (H2 O)2]'
_chemical_formula_moiety 'C14 H12 O8 S Zn'
_chemical_formula_sum 'C14 H12 O8 S Zn'
_chemical_formula_weight 405.70
_chemical_name_systematic
;
catena-Poly[[diaquazinc(II)]-\m-4,4'-sulfonyldibenzoato-\k^2^O:O']
;
_space_group_IT_number 13
_symmetry_cell_setting monoclinic
_symmetry_space_group_name_Hall '-P 2yc'
_symmetry_space_group_name_H-M 'P 1 2/c 1'
_atom_sites_solution_hydrogens geom
_atom_sites_solution_primary direct
_atom_sites_solution_secondary difmap
_audit_creation_method SHELXL97
_cell_angle_alpha 90.00
_cell_angle_beta 116.218(5)
_cell_angle_gamma 90.00
_cell_formula_units_Z 2
_cell_length_a 13.307(2)
_cell_length_b 5.0336(5)
_cell_length_c 12.1142(18)
_cell_measurement_reflns_used 310
_cell_measurement_temperature 293(2)
_cell_measurement_theta_max 27.47
_cell_measurement_theta_min 3.36
_cell_volume 727.95(17)
_computing_cell_refinement 'SAINT (Siemens, 1994)'
_computing_data_collection 'SMART (Siemens, 1996)'
_computing_data_reduction 'SAINT and SHELXTL (Siemens, 1995)'
_computing_molecular_graphics SHELXTL
_computing_publication_material SHELXTL
_computing_structure_refinement SHELXTL
_computing_structure_solution SHELXTL
_diffrn_ambient_temperature 293(2)
_diffrn_measured_fraction_theta_full 0.995
_diffrn_measured_fraction_theta_max 0.995
_diffrn_measurement_device_type 'Bruker P4'
_diffrn_measurement_method \w
_diffrn_radiation_monochromator graphite
_diffrn_radiation_source 'fine-focus sealed tube'
_diffrn_radiation_type MoK\a
_diffrn_radiation_wavelength 0.71073
_diffrn_reflns_av_R_equivalents 0.034
_diffrn_reflns_av_sigmaI/netI 0.035
_diffrn_reflns_limit_h_max 17
_diffrn_reflns_limit_h_min -16
_diffrn_reflns_limit_k_max 6
_diffrn_reflns_limit_k_min -6
_diffrn_reflns_limit_l_max 15
_diffrn_reflns_limit_l_min -15
_diffrn_reflns_number 5356
_diffrn_reflns_theta_full 27.47
_diffrn_reflns_theta_max 27.47
_diffrn_reflns_theta_min 3.36
_exptl_absorpt_coefficient_mu 1.874
_exptl_absorpt_correction_T_max 0.945
_exptl_absorpt_correction_T_min 0.799
_exptl_absorpt_correction_type multi-scan
_exptl_absorpt_process_details '(SADABS; Sheldrick, 1996)'
_exptl_crystal_colour colourless
_exptl_crystal_density_diffrn 1.851
_exptl_crystal_density_method 'not measured'
_exptl_crystal_description prism
_exptl_crystal_F_000 412
_exptl_crystal_size_max 0.30
_exptl_crystal_size_mid 0.10
_exptl_crystal_size_min 0.03
_refine_diff_density_max 0.349
_refine_diff_density_min -0.432
_refine_ls_extinction_method none
_refine_ls_goodness_of_fit_ref 1.018
_refine_ls_hydrogen_treatment constr
_refine_ls_matrix_type full
_refine_ls_number_parameters 110
_refine_ls_number_reflns 1668
_refine_ls_number_restraints 0
_refine_ls_restrained_S_all 1.018
_refine_ls_R_factor_all 0.0453
_refine_ls_R_factor_gt 0.0370
_refine_ls_shift/su_max 0.002
_refine_ls_shift/su_mean 0.001
_refine_ls_structure_factor_coef Fsqd
_refine_ls_weighting_details 'calc w = 1/[\s^2^(Fo^2^)+(0.0449P)^2^+0.496P] where P=(Fo^2^+2Fc^2^)/3'
_refine_ls_weighting_scheme calc
_refine_ls_wR_factor_gt 0.0844
_refine_ls_wR_factor_ref 0.0897
_reflns_number_gt 1454
_reflns_number_total 1668
_reflns_threshold_expression I>2\s(I)
_cod_data_source_file bm3026.cif
_cod_data_source_block I
_cod_depositor_comments
;
The following automatic conversions were performed:
'_symmetry_cell_setting' value 'Monoclinic' changed to 'monoclinic'
according to '/home/saulius/struct/CIF-dictionaries/cif_core.dic'
dictionary named 'cif_core.dic' version 2.4.1 from
2010-06-29.

'_geom_bond_publ_flag' value 'Y' changed to 'y' according to
'/home/saulius/struct/CIF-dictionaries/cif_core.dic' dictionary named
'cif_core.dic' version 2.4.1 from 2010-06-29 (3
times).

'_geom_angle_publ_flag' value 'Y' changed to 'y' according to
'/home/saulius/struct/CIF-dictionaries/cif_core.dic' dictionary named
'cif_core.dic' version 2.4.1 from 2010-06-29 (9 times).

Automatic conversion script
Id: cif_fix_enum 1527 2010-12-29 10:47:43Z saulius 

The following automatic conversions were performed:

'_symmetry_cell_setting' value 'Monoclinic' changed to 'monoclinic'
according to /home/saulius/struct/CIF-dictionaries/cif_core.dic
dictionary named 'cif_core.dic' version 2.4.1 from
2010-06-29.

'_geom_bond_publ_flag' value 'Y' changed to 'y'
according to /home/saulius/struct/CIF-dictionaries/cif_core.dic
dictionary named 'cif_core.dic' version 2.4.1 from 2010-06-29 (3
times).

'_geom_angle_publ_flag' value 'Y' changed to 'y' according
to /home/saulius/struct/CIF-dictionaries/cif_core.dic dictionary
named 'cif_core.dic' version 2.4.1 from 2010-06-29 (9 times).

Automatic conversion script
Id: cif_fix_values 1715 2011-07-08 13:25:40Z adriana 
;
_cod_original_sg_symbol_H-M 'P 2/c'
_cod_database_code 2015974
_cod_database_fobs_code 2015974

loop_
_symmetry_equiv_pos_as_xyz
'x, y, z'
'-x, y, -z+1/2'
'-x, -y, -z'
'x, -y, z-1/2'

loop_
_atom_site_type_symbol
_atom_site_label
_atom_site_fract_x
_atom_site_fract_y
_atom_site_fract_z
_atom_site_U_iso_or_equiv
_atom_site_adp_type
_atom_site_calc_flag
_atom_site_refinement_flags
_atom_site_occupancy
Zn Zn1 0.5000 0.06544(8) 0.2500 0.02921(16) Uani d S 1
S S1 1.0000 1.11920(17) 0.7500 0.0245(2) Uani d S 1
O O1 0.95911(16) 1.2624(4) 0.82475(17) 0.0333(5) Uani d . 1
O O1W 0.43397(19) -0.2093(4) 0.31598(18) 0.0404(5) Uani d . 1
H H1 0.4431 -0.1668 0.3851 0.048 Uiso d R 1
H H2 0.4124 -0.3601 0.2709 0.048 Uiso d R 1
O O2 0.57593(17) 0.2490(4) 0.46605(18) 0.0369(5) Uani d . 1
O O3 0.62737(16) 0.3210(4) 0.32013(16) 0.0315(4) Uani d . 1
C C1 0.8918(2) 0.9027(5) 0.6537(2) 0.0246(5) Uani d . 1
C C2 0.8021(2) 0.8548(6) 0.6798(2) 0.0297(6) Uani d . 1
H H2A 0.7975 0.9384 0.7458 0.036 Uiso calc R 1
C C3 0.7191(2) 0.6793(6) 0.6053(2) 0.0305(6) Uani d . 1
H H3A 0.6583 0.6447 0.6216 0.037 Uiso calc R 1
C C4 0.7264(2) 0.5561(5) 0.5072(2) 0.0249(5) Uani d . 1
C C5 0.8155(2) 0.6106(6) 0.4804(2) 0.0310(6) Uani d . 1
H H5A 0.8191 0.5317 0.4128 0.037 Uiso calc R 1
C C6 0.8991(2) 0.7828(6) 0.5548(2) 0.0307(6) Uani d . 1
H H6A 0.9597 0.8178 0.5384 0.037 Uiso calc R 1
C C7 0.6383(2) 0.3636(5) 0.4294(2) 0.0268(6) Uani d . 1

loop_
_atom_site_aniso_label
_atom_site_aniso_U_11
_atom_site_aniso_U_22
_atom_site_aniso_U_33
_atom_site_aniso_U_12
_atom_site_aniso_U_13
_atom_site_aniso_U_23
Zn1 0.0281(3) 0.0200(2) 0.0372(3) 0.000 0.0123(2) 0.000
S1 0.0232(5) 0.0219(4) 0.0243(4) 0.000 0.0069(4) 0.000
O1 0.0320(10) 0.0287(10) 0.0365(10) 0.0021(8) 0.0128(9) -0.0074(8)
O1W 0.0640(15) 0.0269(10) 0.0353(11) -0.0108(10) 0.0266(11) -0.0061(8)
O2 0.0371(11) 0.0358(11) 0.0342(11) -0.0115(9) 0.0124(9) -0.0005(9)
O3 0.0330(11) 0.0312(10) 0.0270(10) -0.0038(8) 0.0102(9) -0.0073(8)
C1 0.0249(13) 0.0226(12) 0.0225(12) 0.0002(10) 0.0070(11) 0.0003(10)
C2 0.0323(15) 0.0319(14) 0.0276(13) -0.0043(12) 0.0158(12) -0.0078(11)
C3 0.0290(14) 0.0343(14) 0.0316(14) -0.0069(12) 0.0166(12) -0.0055(11)
C4 0.0257(13) 0.0216(12) 0.0234(12) 0.0002(10) 0.0071(11) 0.0004(10)
C5 0.0329(15) 0.0348(15) 0.0264(14) -0.0041(12) 0.0141(12) -0.0065(11)
C6 0.0294(14) 0.0363(15) 0.0291(13) -0.0060(12) 0.0154(12) -0.0043(11)
C7 0.0266(14) 0.0221(12) 0.0246(13) 0.0046(10) 0.0049(11) 0.0019(10)

loop_
_atom_type_symbol
_atom_type_description
_atom_type_scat_dispersion_real
_atom_type_scat_dispersion_imag
_atom_type_scat_source
C C 0.0033 0.0016 'International Tables Vol C Tables 4.2.6.8 and 6.1.1.4'
H H 0.0000 0.0000 'International Tables Vol C Tables 4.2.6.8 and 6.1.1.4'
N N 0.0061 0.0033 'International Tables Vol C Tables 4.2.6.8 and 6.1.1.4'
O O 0.0106 0.0060 'International Tables Vol C Tables 4.2.6.8 and 6.1.1.4'
S S 0.1246 0.1234 'International Tables Vol C Tables 4.2.6.8 and 6.1.1.4'
Zn Zn 0.2839 1.4301 'International Tables Vol C Tables 4.2.6.8 and 6.1.1.4'

loop_
_geom_angle_atom_site_label_1
_geom_angle_atom_site_label_2
_geom_angle_atom_site_label_3
_geom_angle_site_symmetry_1
_geom_angle_site_symmetry_3
_geom_angle
_geom_angle_publ_flag
O1W Zn1 O1W 2_655 . 91.73(12) y
O1W Zn1 O3 2_655 . 100.18(9) y
O1W Zn1 O3 . . 136.19(8) y
O1W Zn1 O3 2_655 2_655 136.19(8) y
O1W Zn1 O3 . 2_655 100.18(9) y
O3 Zn1 O3 . 2_655 99.67(11) y
O1W Zn1 O2 2_655 . 128.74(8) y
O1W Zn1 O2 . . 83.30(7) y
O3 Zn1 O2 . . 56.45(7) y
O3 Zn1 O2 2_655 . 94.65(7) ?
O1W Zn1 O2 2_655 2_655 83.30(7) ?
O1W Zn1 O2 . 2_655 128.74(8) ?
O3 Zn1 O2 . 2_655 94.65(7) ?
O3 Zn1 O2 2_655 2_655 56.45(7) ?
O2 Zn1 O2 . 2_655 137.11(9) ?
O1W Zn1 C7 2_655 . 117.42(9) ?
O1W Zn1 C7 . . 109.85(8) ?
O3 Zn1 C7 . . 28.54(8) ?
O3 Zn1 C7 2_655 . 97.91(8) ?
O2 Zn1 C7 . . 27.91(7) ?
O2 Zn1 C7 2_655 . 117.62(8) ?
O1W Zn1 C7 2_655 2_655 109.85(8) ?
O1W Zn1 C7 . 2_655 117.42(9) ?
O3 Zn1 C7 . 2_655 97.91(8) ?
O3 Zn1 C7 2_655 2_655 28.54(8) ?
O2 Zn1 C7 . 2_655 117.62(8) ?
O2 Zn1 C7 2_655 2_655 27.91(7) ?
C7 Zn1 C7 . 2_655 109.89(11) ?
O1 S1 O1 2_756 . 119.88(17) ?
O1 S1 C1 2_756 . 108.49(11) ?
O1 S1 C1 . . 107.42(12) ?
O1 S1 C1 2_756 2_756 107.42(11) ?
O1 S1 C1 . 2_756 108.49(11) ?
C1 S1 C1 . 2_756 104.04(17) ?
Zn1 O1W H1 . . 109.7 ?
Zn1 O1W H2 . . 114.8 ?
H1 O1W H2 . . 134.4 ?
C7 O2 Zn1 . . 79.87(15) ?
C7 O3 Zn1 . . 103.57(17) ?
C6 C1 C2 . . 121.3(2) ?
C6 C1 S1 . . 119.5(2) ?
C2 C1 S1 . . 119.28(19) ?
C1 C2 C3 . . 118.8(2) ?
C1 C2 H2A . . 120.6 ?
C3 C2 H2A . . 120.6 ?
C4 C3 C2 . . 120.3(3) ?
C4 C3 H3A . . 119.8 ?
C2 C3 H3A . . 119.8 ?
C3 C4 C5 . . 120.3(2) ?
C3 C4 C7 . . 120.0(2) ?
C5 C4 C7 . . 119.7(2) ?
C6 C5 C4 . . 119.7(2) ?
C6 C5 H5A . . 120.2 ?
C4 C5 H5A . . 120.2 ?
C5 C6 C1 . . 119.6(3) ?
C5 C6 H6A . . 120.2 ?
C1 C6 H6A . . 120.2 ?
O2 C7 O3 . . 120.1(2) ?
O2 C7 C4 . . 122.6(2) ?
O3 C7 C4 . . 117.3(2) ?
O2 C7 Zn1 . . 72.22(15) ?
O3 C7 Zn1 . . 47.89(13) ?
C4 C7 Zn1 . . 165.2(2) ?

loop_
_geom_bond_atom_site_label_1
_geom_bond_atom_site_label_2
_geom_bond_site_symmetry_2
_geom_bond_distance
_geom_bond_publ_flag
Zn1 O1W 2_655 1.986(2) ?
Zn1 O1W . 1.986(2) y
Zn1 O3 . 1.9942(19) y
Zn1 O3 2_655 1.9942(19) ?
Zn1 O2 . 2.528(2) y
Zn1 O2 2_655 2.528(2) ?
Zn1 C7 . 2.613(3) ?
Zn1 C7 2_655 2.613(3) ?
S1 O1 2_756 1.4391(19) ?
S1 O1 . 1.4391(19) ?
S1 C1 . 1.771(3) ?
S1 C1 2_756 1.771(3) ?
O1W H1 . 0.8199 ?
O1W H2 . 0.9045 ?
O2 C7 . 1.243(3) ?
O3 C7 . 1.284(3) ?
C1 C6 . 1.382(4) ?
C1 C2 . 1.384(4) ?
C2 C3 . 1.391(4) ?
C2 H2A . 0.9300 ?
C3 C4 . 1.382(4) ?
C3 H3A . 0.9300 ?
C4 C5 . 1.388(4) ?
C4 C7 . 1.492(4) ?
C5 C6 . 1.384(4) ?
C5 H5A . 0.9300 ?
C6 H6A . 0.9300 ?

loop_
_geom_hbond_atom_site_label_D
_geom_hbond_atom_site_label_H
_geom_hbond_atom_site_label_A
_geom_hbond_site_symmetry_A
_geom_hbond_distance_DH
_geom_hbond_distance_HA
_geom_hbond_distance_DA
_geom_hbond_angle_DHA
O1W H1 O2 3_656 0.82 1.97 2.709(3) 149.1
O1W H2 O3 2_645 0.90 1.89 2.790(3) 178.0
